data_7063279
loop_
_publ_author_name
'Kumar, Krishna'
'Shrivastav, Akash'
Sakshi,
'Choudhury, Angshuman Roy'
'Bhattacharya, Subrato'

_publ_section_title
;
 Synthesis of a series of Cd(ii) furan-2-thiocarobxylates: unprecedented
 coordination geometry of a Cd(ii) complex exhibiting catalytic efficiency
 for the synthesis of 3,4-dihydropyrimidine-2(1H)-one derivatives
;
_journal_issue 28
_journal_name_full 'New Journal of Chemistry'
_journal_page_first 12654
_journal_page_last 12663
_journal_paper_doi 10.1039/D3NJ04083F
_journal_volume 48
_journal_year 2024
_chemical_formula_moiety 'C66 H48 Cd2 Na2 O12 P2 S6, C7 H8'
_chemical_formula_sum 'C73 H56 Cd2 Na2 O12 P2 S6'
_chemical_formula_weight 1650.25
_space_group_crystal_system triclinic
_space_group_IT_number 2
_space_group_name_Hall '-P 1'
_space_group_name_H-M_alt 'P -1'
_atom_sites_solution_hydrogens geom
_audit_creation_method SHELXL-2019/3
_audit_update_record
;
2024-06-06 deposited with the CCDC.	2024-06-10 downloaded from the CCDC.
;
_cell_angle_alpha 87.056(2)
_cell_angle_beta 76.981(2)
_cell_angle_gamma 64.866(2)
_cell_formula_units_Z 1
_cell_length_a 10.3493(2)
_cell_length_b 10.8393(2)
_cell_length_c 18.5460(4)
_cell_measurement_reflns_used 11348
_cell_measurement_temperature 293(2)
_cell_measurement_theta_max 25.2650
_cell_measurement_theta_min 2.3950
_cell_volume 1832.76(7)
_computing_cell_refinement 'CrysAlisPro 1.171.42.63a (Rigaku OD, 2022)'
_computing_data_collection 'CrysAlisPro 1.171.42.63a (Rigaku OD, 2022)'
_computing_data_reduction 'CrysAlisPro 1.171.42.63a (Rigaku OD, 2022)'
_computing_structure_refinement 'SHELXL-2019/2 (Sheldrick, 2019)'
_computing_structure_solution 'SHELXT 2018/2 (Sheldrick, 2018)'
_diffrn_ambient_temperature 293(2)
_diffrn_measured_fraction_theta_full 0.991
_diffrn_measured_fraction_theta_max 0.937
_diffrn_measurement_device_type 'XtaLAB Synergy, Dualflex, HyPix3000'
_diffrn_measurement_method '\w scans'
_diffrn_radiation_type MoK\a
_diffrn_radiation_wavelength 0.71073
_diffrn_reflns_av_R_equivalents 0.0528
_diffrn_reflns_av_unetI/netI 0.0647
_diffrn_reflns_Laue_measured_fraction_full 0.991
_diffrn_reflns_Laue_measured_fraction_max 0.937
_diffrn_reflns_limit_h_max 13
_diffrn_reflns_limit_h_min -12
_diffrn_reflns_limit_k_max 13
_diffrn_reflns_limit_k_min -13
_diffrn_reflns_limit_l_max 23
_diffrn_reflns_limit_l_min -23
_diffrn_reflns_number 30230
_diffrn_reflns_point_group_measured_fraction_full 0.991
_diffrn_reflns_point_group_measured_fraction_max 0.937
_diffrn_reflns_theta_full 25.242
_diffrn_reflns_theta_max 27.087
_diffrn_reflns_theta_min 2.262
_exptl_absorpt_coefficient_mu 0.866
_exptl_absorpt_correction_T_max 1.00000
_exptl_absorpt_correction_T_min 0.84161
_exptl_absorpt_correction_type multi-scan
_exptl_absorpt_process_details
;
CrysAlisPro 1.171.42.63a (Rigaku Oxford Diffraction, 2022)
Empirical absorption correction using spherical harmonics,
implemented in SCALE3 ABSPACK scaling algorithm.
;
_exptl_crystal_colour colourless
_exptl_crystal_density_diffrn 1.495
_exptl_crystal_description Block
_exptl_crystal_F_000 834
_exptl_crystal_size_max 0.210
_exptl_crystal_size_mid 0.160
_exptl_crystal_size_min 0.120
_refine_diff_density_max 0.448
_refine_diff_density_min -0.404
_refine_diff_density_rms 0.089
_refine_ls_extinction_method none
_refine_ls_goodness_of_fit_ref 1.037
_refine_ls_hydrogen_treatment constr
_refine_ls_matrix_type full
_refine_ls_number_parameters 507
_refine_ls_number_reflns 7572
_refine_ls_number_restraints 209
_refine_ls_restrained_S_all 1.040
_refine_ls_R_factor_all 0.0781
_refine_ls_R_factor_gt 0.0454
_refine_ls_shift/su_max 0.002
_refine_ls_shift/su_mean 0.000
_refine_ls_structure_factor_coef Fsqd
_refine_ls_weighting_details 'w=1/[\s^2^(Fo^2^)+(0.0320P)^2^] where P=(Fo^2^+2Fc^2^)/3'
_refine_ls_weighting_scheme calc
_refine_ls_wR_factor_gt 0.0777
_refine_ls_wR_factor_ref 0.0907
_reflns_Friedel_coverage 0.000
_reflns_number_gt 5057
_reflns_number_total 7572
_reflns_threshold_expression 'I > 2\s(I)'
_cod_data_source_file d3nj04083f3.cif
_cod_data_source_block cd-pph3kk_autored
_cod_depositor_comments 'Adding full bibliography for 7063277--7063281.cif.'
_cod_database_code 7063279
_shelx_shelxl_version_number 2019/3
_shelx_space_group_comment
;
The symmetry employed for this shelxl refinement is uniquely defined
by the following loop, which should always be used as a source of
symmetry information in preference to the above space-group names.
They are only intended as comments.
;
_shelx_estimated_absorpt_t_min 0.839
_shelx_estimated_absorpt_t_max 0.903

loop_
_space_group_symop_operation_xyz
'x, y, z'
'-x, -y, -z'

loop_
_atom_site_label
_atom_site_type_symbol
_atom_site_fract_x
_atom_site_fract_y
_atom_site_fract_z
_atom_site_U_iso_or_equiv
_atom_site_adp_type
_atom_site_occupancy
_atom_site_site_symmetry_order
_atom_site_calc_flag
_atom_site_refinement_flags_posn
_atom_site_refinement_flags_adp
_atom_site_refinement_flags_occupancy
_atom_site_disorder_assembly
_atom_site_disorder_group
Cd1 Cd 0.51592(3) 0.36664(2) 0.74116(2) 0.05025(11) Uani 1 1 d . . . . .
P8 P 0.50805(9) 0.19784(9) 0.85511(4) 0.0426(2) Uani 1 1 d . . . . .
S27 S 0.46535(13) 0.22000(10) 0.66064(5) 0.0680(3) Uani 1 1 d . . . . .
S35 S 0.28959(12) 0.57138(10) 0.80890(6) 0.0712(3) Uani 1 1 d . . . . .
S43 S 0.75957(11) 0.35623(11) 0.74995(6) 0.0715(3) Uani 1 1 d . . . . .
Na45 Na 0.45861(14) 0.44605(13) 0.42726(7) 0.0532(4) Uani 1 1 d . . . . .
O28 O 0.4739(2) 0.3858(2) 0.55206(11) 0.0506(6) Uani 1 1 d . . . . .
O25 O 0.3988(3) 0.2610(3) 0.46019(13) 0.0771(8) Uani 1 1 d . . . . .
O44 O 0.7389(3) 0.4271(3) 0.61493(15) 0.0731(8) Uani 1 1 d . . . . .
O36 O 0.4183(3) 0.6361(3) 0.68692(14) 0.0861(9) Uani 1 1 d . . . . .
O38 O 0.9623(3) 0.4973(3) 0.58373(15) 0.0908(9) Uani 1 1 d . . . . .
O33 O 0.106(2) 0.889(2) 0.8054(17) 0.068(4) Uani 0.453(18) 1 d D U P A 1
C29 C 0.2330(4) 0.8239(4) 0.7581(2) 0.0596(10) Uani 1 1 d D U . . .
C9 C 0.3274(4) 0.2484(3) 0.91494(18) 0.0430(8) Uani 1 1 d . . . . .
C37 C 0.9277(4) 0.4507(3) 0.6515(2) 0.0508(9) Uani 1 1 d . . . . .
C15 C 0.6221(3) 0.1933(3) 0.91763(16) 0.0416(8) Uani 1 1 d . . . . .
C2 C 0.5690(4) 0.0200(3) 0.82804(17) 0.0432(8) Uani 1 1 d . . . . .
C30 C 0.277(4) 0.916(3) 0.7218(16) 0.072(5) Uani 0.453(18) 1 d D U P A 1
H30 H 0.362218 0.893792 0.685318 0.087 Uiso 0.453(18) 1 calc R U P A 1
C20 C 0.7086(4) 0.0752(4) 0.94679(18) 0.0510(9) Uani 1 1 d . . . . .
H20 H 0.712590 -0.007899 0.933024 0.061 Uiso 1 1 calc R U . . .
C14 C 0.3004(4) 0.2609(3) 0.99160(19) 0.0534(9) Uani 1 1 d . . . . .
H14 H 0.378212 0.239971 1.014294 0.064 Uiso 1 1 calc R U . . .
C42 C 0.8053(4) 0.4133(3) 0.6643(2) 0.0512(9) Uani 1 1 d . . . . .
C3 C 0.4904(4) -0.0551(4) 0.85483(19) 0.0552(9) Uani 1 1 d . . . . .
H3 H 0.399940 -0.013667 0.887825 0.066 Uiso 1 1 calc R U . . .
C26 C 0.4454(4) 0.2890(3) 0.57693(17) 0.0449(8) Uani 1 1 d . . . . .
C34 C 0.3228(4) 0.6781(4) 0.7440(2) 0.0570(10) Uani 1 1 d . . . . .
C19 C 0.7889(4) 0.0787(4) 0.9960(2) 0.0641(11) Uani 1 1 d . . . . .
H19 H 0.847411 -0.001633 1.014938 0.077 Uiso 1 1 calc R U . . .
C16 C 0.6189(4) 0.3165(4) 0.93821(18) 0.0541(9) Uani 1 1 d . . . . .
H16 H 0.563394 0.396922 0.918184 0.065 Uiso 1 1 calc R U . . .
C7 C 0.7013(4) -0.0432(4) 0.7779(2) 0.0646(11) Uani 1 1 d . . . . .
H7 H 0.754487 0.006394 0.758382 0.077 Uiso 1 1 calc R U . . .
C18 C 0.7822(4) 0.2009(5) 1.0169(2) 0.0697(12) Uani 1 1 d . . . . .
H18 H 0.835051 0.203759 1.050753 0.084 Uiso 1 1 calc R U . . .
C13 C 0.1604(5) 0.3037(4) 1.0347(2) 0.0649(11) Uani 1 1 d . . . . .
H13 H 0.144094 0.311953 1.085971 0.078 Uiso 1 1 calc R U . . .
C5 C 0.6761(6) -0.2522(4) 0.7848(2) 0.0801(13) Uani 1 1 d . . . . .
H5 H 0.712764 -0.344008 0.770693 0.096 Uiso 1 1 calc R U . . .
C10 C 0.2087(4) 0.2805(4) 0.8829(2) 0.0574(10) Uani 1 1 d . . . . .
H10 H 0.223668 0.274145 0.831585 0.069 Uiso 1 1 calc R U . . .
C41 C 1.0113(4) 0.4562(4) 0.6957(2) 0.0676(11) Uani 1 1 d . . . . .
H41 H 1.010091 0.428699 0.744130 0.081 Uiso 1 1 calc R U . . .
C12 C 0.0453(4) 0.3342(4) 1.0017(3) 0.0711(12) Uani 1 1 d . . . . .
H12 H -0.049435 0.363501 1.030556 0.085 Uiso 1 1 calc R U . . .
C6 C 0.7553(5) -0.1788(5) 0.7566(2) 0.0828(13) Uani 1 1 d . . . . .
H6 H 0.845116 -0.220892 0.723248 0.099 Uiso 1 1 calc R U . . .
C17 C 0.6976(4) 0.3193(4) 0.9880(2) 0.0649(11) Uani 1 1 d . . . . .
H17 H 0.693626 0.401992 1.002350 0.078 Uiso 1 1 calc R U . . .
C4 C 0.5449(5) -0.1907(4) 0.8330(2) 0.0675(11) Uani 1 1 d . . . . .
H4 H 0.491306 -0.240408 0.851566 0.081 Uiso 1 1 calc R U . . .
C11 C 0.0697(4) 0.3215(4) 0.9260(3) 0.0700(11) Uani 1 1 d . . . . .
H11 H -0.008514 0.340753 0.903842 0.084 Uiso 1 1 calc R U . . .
C40 C 1.1038(5) 0.5144(5) 0.6516(3) 0.0901(16) Uani 1 1 d . . . . .
H40 H 1.173803 0.533696 0.666269 0.108 Uiso 1 1 calc R U . . .
C24 C 0.3392(5) 0.1940(5) 0.4281(3) 0.0940(16) Uani 1 1 d . . . . .
H24 H 0.331039 0.200694 0.378970 0.113 Uiso 1 1 calc R U . . .
C22 C 0.3272(5) 0.1381(4) 0.5428(2) 0.0849(14) Uani 1 1 d . . . . .
H22 H 0.308022 0.097407 0.586879 0.102 Uiso 1 1 calc R U . . .
C32 C 0.065(4) 1.032(2) 0.7902(17) 0.087(8) Uani 0.453(18) 1 d D U P A 1
H32 H -0.025293 1.104132 0.808394 0.104 Uiso 0.453(18) 1 calc R U P A 1
C23 C 0.2953(5) 0.1197(5) 0.4752(3) 0.0967(16) Uani 1 1 d . . . . .
H23 H 0.251209 0.064806 0.466224 0.116 Uiso 1 1 calc R U . . .
C31 C 0.181(3) 1.043(3) 0.746(2) 0.096(7) Uani 0.453(18) 1 d D U P A 1
H31 H 0.192032 1.122726 0.733581 0.115 Uiso 0.453(18) 1 calc R U P A 1
C39 C 1.0694(5) 0.5343(5) 0.5872(3) 0.1097(18) Uani 1 1 d . . . . .
H39 H 1.113939 0.570238 0.548028 0.132 Uiso 1 1 calc R U . . .
C25 C 0.3902(4) 0.2250(3) 0.53194(19) 0.0521(9) Uani 1 1 d . . . . .
C1 C 1.143(2) -0.1560(19) 0.5749(11) 0.284(12) Uani 0.5 1 d D U P B -1
H1A H 1.208276 -0.123137 0.587150 0.426 Uiso 0.5 1 calc R U P B -1
H1B H 1.197994 -0.246278 0.552056 0.426 Uiso 0.5 1 calc R U P B -1
H1C H 1.074837 -0.158222 0.619142 0.426 Uiso 0.5 1 calc R U P B -1
C8 C 1.0610(13) -0.0637(12) 0.5226(7) 0.111(4) Uani 0.5 1 d D U P B -1
C1A C 0.9459(16) 0.0573(14) 0.5514(6) 0.119(6) Uani 0.5 1 d D U P B -1
H1AA H 0.921016 0.079187 0.601936 0.143 Uiso 0.5 1 calc R U P B -1
C1B C 0.8682(15) 0.1450(12) 0.5054(9) 0.136(6) Uani 0.5 1 d D U P B -1
H1BA H 0.793282 0.228993 0.524492 0.163 Uiso 0.5 1 calc R U P B -1
C1C C 0.8991(19) 0.1110(16) 0.4311(8) 0.148(6) Uani 0.5 1 d D U P B -1
H1CA H 0.839698 0.167815 0.401100 0.177 Uiso 0.5 1 calc R U P B -1
C1D C 1.0178(18) -0.0066(18) 0.4015(6) 0.148(5) Uani 0.5 1 d D U P B -1
H1D H 1.045214 -0.026591 0.350648 0.177 Uiso 0.5 1 calc R U P B -1
C1E C 1.0957(19) -0.0950(15) 0.4484(8) 0.119(5) Uani 0.5 1 d D U P B -1
H1E H 1.173283 -0.177411 0.429072 0.143 Uiso 0.5 1 calc R U P B -1
C30A C 0.116(3) 0.884(3) 0.815(2) 0.091(10) Uani 0.547(18) 1 d D . P A 2
H30A H 0.077119 0.838136 0.850935 0.109 Uiso 0.547(18) 1 calc R U P A 2
C31A C 0.063(3) 1.022(2) 0.8105(15) 0.081(5) Uani 0.547(18) 1 d D . P A 2
H31A H -0.014543 1.087270 0.843695 0.098 Uiso 0.547(18) 1 calc R U P A 2
C32A C 0.144(3) 1.044(2) 0.7497(19) 0.095(8) Uani 0.547(18) 1 d D . P A 2
H32A H 0.125608 1.129036 0.730241 0.114 Uiso 0.547(18) 1 calc R U P A 2
O33A O 0.263(2) 0.9191(18) 0.7182(10) 0.093(5) Uani 0.547(18) 1 d D . P A 2

loop_
_atom_site_aniso_label
_atom_site_aniso_U_11
_atom_site_aniso_U_22
_atom_site_aniso_U_33
_atom_site_aniso_U_23
_atom_site_aniso_U_13
_atom_site_aniso_U_12
Cd1 0.0631(2) 0.04486(18) 0.04183(17) 0.00545(12) -0.01152(13) -0.02251(14)
P8 0.0495(6) 0.0417(5) 0.0382(5) 0.0066(4) -0.0098(4) -0.0212(5)
S27 0.1144(9) 0.0613(7) 0.0447(6) 0.0126(5) -0.0284(6) -0.0487(7)
S35 0.0839(8) 0.0485(6) 0.0629(7) -0.0004(5) -0.0058(6) -0.0158(6)
S43 0.0709(7) 0.0734(8) 0.0759(8) 0.0215(6) -0.0171(6) -0.0378(6)
Na45 0.0697(9) 0.0613(9) 0.0399(8) 0.0102(6) -0.0158(7) -0.0375(8)
O28 0.0718(16) 0.0519(15) 0.0431(14) 0.0099(11) -0.0191(12) -0.0381(14)
O25 0.134(2) 0.090(2) 0.0512(17) 0.0211(15) -0.0417(16) -0.080(2)
O44 0.0686(18) 0.081(2) 0.0786(19) 0.0006(15) -0.0341(15) -0.0312(16)
O36 0.095(2) 0.079(2) 0.0526(17) -0.0079(15) 0.0091(16) -0.0182(18)
O38 0.087(2) 0.125(3) 0.070(2) 0.0157(18) -0.0098(17) -0.059(2)
O33 0.072(7) 0.063(8) 0.054(9) 0.008(6) -0.012(4) -0.018(5)
C29 0.071(3) 0.054(3) 0.045(2) 0.004(2) -0.019(2) -0.016(2)
C9 0.050(2) 0.0352(19) 0.046(2) 0.0077(16) -0.0118(18) -0.0199(17)
C37 0.043(2) 0.054(2) 0.050(2) 0.0007(19) -0.0052(18) -0.0183(19)
C15 0.043(2) 0.046(2) 0.0345(19) 0.0068(16) -0.0057(15) -0.0193(17)
C2 0.051(2) 0.043(2) 0.0340(19) 0.0063(16) -0.0133(17) -0.0172(18)
C30 0.099(11) 0.087(10) 0.040(11) 0.011(8) -0.020(7) -0.046(9)
C20 0.057(2) 0.052(2) 0.046(2) 0.0080(18) -0.0134(18) -0.025(2)
C14 0.052(2) 0.056(2) 0.048(2) 0.0051(19) -0.0076(19) -0.022(2)
C42 0.048(2) 0.042(2) 0.060(3) -0.0058(18) -0.0124(19) -0.0135(18)
C3 0.068(3) 0.044(2) 0.055(2) 0.0017(19) -0.0121(19) -0.026(2)
C26 0.053(2) 0.044(2) 0.036(2) 0.0023(17) -0.0091(17) -0.0200(18)
C34 0.062(3) 0.059(3) 0.044(2) -0.006(2) -0.014(2) -0.018(2)
C19 0.057(3) 0.078(3) 0.066(3) 0.025(2) -0.026(2) -0.032(2)
C16 0.062(2) 0.048(2) 0.053(2) 0.0025(18) -0.0129(19) -0.024(2)
C7 0.067(3) 0.057(3) 0.060(3) -0.011(2) 0.002(2) -0.022(2)
C18 0.067(3) 0.108(4) 0.055(3) 0.011(3) -0.025(2) -0.052(3)
C13 0.073(3) 0.058(3) 0.054(3) -0.003(2) 0.004(2) -0.026(2)
C5 0.103(4) 0.056(3) 0.075(3) -0.018(2) -0.026(3) -0.023(3)
C10 0.059(3) 0.059(3) 0.055(2) 0.0035(19) -0.014(2) -0.026(2)
C41 0.049(2) 0.071(3) 0.077(3) -0.015(2) -0.018(2) -0.015(2)
C12 0.054(3) 0.052(3) 0.097(4) -0.006(2) 0.007(3) -0.023(2)
C6 0.073(3) 0.077(4) 0.070(3) -0.025(3) 0.005(2) -0.013(3)
C17 0.075(3) 0.067(3) 0.065(3) -0.004(2) -0.021(2) -0.038(2)
C4 0.091(3) 0.051(3) 0.069(3) 0.008(2) -0.024(3) -0.036(3)
C11 0.051(3) 0.069(3) 0.089(3) -0.001(3) -0.018(2) -0.023(2)
C40 0.048(3) 0.097(4) 0.124(4) -0.037(3) -0.012(3) -0.028(3)
C24 0.152(5) 0.106(4) 0.078(3) 0.014(3) -0.065(3) -0.087(4)
C22 0.135(4) 0.093(3) 0.066(3) 0.015(2) -0.028(3) -0.084(3)
C32 0.115(10) 0.057(6) 0.054(17) 0.015(7) -0.021(10) -0.004(6)
C23 0.133(4) 0.104(4) 0.101(4) 0.010(3) -0.047(3) -0.086(4)
C31 0.145(16) 0.069(7) 0.087(15) 0.009(9) -0.031(11) -0.057(10)
C39 0.078(4) 0.131(5) 0.137(5) 0.005(4) 0.001(3) -0.071(4)
C25 0.074(3) 0.049(2) 0.043(2) 0.0073(18) -0.0160(19) -0.034(2)
C1 0.40(3) 0.29(2) 0.33(2) 0.17(2) -0.26(2) -0.233(19)
C8 0.117(11) 0.123(11) 0.131(9) 0.015(8) -0.024(8) -0.088(8)
C1A 0.109(11) 0.166(14) 0.102(10) -0.057(9) 0.030(8) -0.098(9)
C1B 0.122(12) 0.097(11) 0.172(13) -0.052(9) 0.023(10) -0.054(9)
C1C 0.185(14) 0.142(13) 0.168(13) 0.022(10) -0.051(12) -0.114(10)
C1D 0.156(13) 0.207(15) 0.098(9) -0.021(9) 0.008(9) -0.109(10)
C1E 0.134(12) 0.095(10) 0.142(10) -0.040(8) 0.003(10) -0.073(9)
C30A 0.138(19) 0.065(9) 0.054(11) 0.013(8) -0.019(10) -0.031(9)
C31A 0.099(9) 0.066(8) 0.052(12) 0.001(6) -0.021(7) -0.007(6)
C32A 0.118(13) 0.044(6) 0.094(12) 0.024(7) -0.016(9) -0.014(7)
O33A 0.105(9) 0.061(7) 0.090(10) 0.010(6) 0.003(6) -0.027(6)

loop_
_atom_type_symbol
_atom_type_description
_atom_type_scat_dispersion_real
_atom_type_scat_dispersion_imag
_atom_type_scat_source
C C 0.0033 0.0016 'International Tables Vol C Tables 4.2.6.8 and 6.1.1.4'
H H 0.0000 0.0000 'International Tables Vol C Tables 4.2.6.8 and 6.1.1.4'
Cd Cd -0.8075 1.2024 'International Tables Vol C Tables 4.2.6.8 and 6.1.1.4'
Na Na 0.0362 0.0249 'International Tables Vol C Tables 4.2.6.8 and 6.1.1.4'
O O 0.0106 0.0060 'International Tables Vol C Tables 4.2.6.8 and 6.1.1.4'
P P 0.1023 0.0942 'International Tables Vol C Tables 4.2.6.8 and 6.1.1.4'
S S 0.1246 0.1234 'International Tables Vol C Tables 4.2.6.8 and 6.1.1.4'

loop_
_geom_angle_atom_site_label_1
_geom_angle_atom_site_label_2
_geom_angle_atom_site_label_3
_geom_angle
_geom_angle_site_symmetry_1
_geom_angle_site_symmetry_3
_geom_angle_publ_flag
S27 Cd1 S43 128.37(4) . . ?
S27 Cd1 S35 115.03(4) . . ?
S43 Cd1 S35 116.03(4) . . ?
S27 Cd1 P8 89.98(3) . . ?
S43 Cd1 P8 93.67(3) . . ?
S35 Cd1 P8 94.00(3) . . ?
S27 Cd1 Na45 83.45(3) . 2_666 ?
S43 Cd1 Na45 87.77(3) . 2_666 ?
S35 Cd1 Na45 91.90(3) . 2_666 ?
P8 Cd1 Na45 172.59(3) . 2_666 ?
C9 P8 C2 105.34(15) . . ?
C9 P8 C15 104.02(15) . . ?
C2 P8 C15 104.15(15) . . ?
C9 P8 Cd1 113.46(10) . . ?
C2 P8 Cd1 115.56(10) . . ?
C15 P8 Cd1 113.16(10) . . ?
C26 S27 Cd1 110.95(12) . . ?
C34 S35 Cd1 91.23(14) . . ?
C42 S43 Cd1 98.43(13) . . ?
O44 Na45 O36 90.20(11) 2_666 2_666 ?
O44 Na45 O28 98.44(10) 2_666 2_666 ?
O36 Na45 O28 104.41(11) 2_666 2_666 ?
O44 Na45 O25 97.04(11) 2_666 . ?
O36 Na45 O25 95.35(11) 2_666 . ?
O28 Na45 O25 154.74(9) 2_666 . ?
O44 Na45 O28 128.18(11) 2_666 . ?
O36 Na45 O28 138.55(11) 2_666 . ?
O28 Na45 O28 86.67(9) 2_666 . ?
O25 Na45 O28 68.08(8) . . ?
O44 Na45 Na45 122.21(10) 2_666 2_666 ?
O36 Na45 Na45 133.95(10) 2_666 2_666 ?
O28 Na45 Na45 44.57(6) 2_666 2_666 ?
O25 Na45 Na45 110.18(8) . 2_666 ?
O28 Na45 Na45 42.10(6) . 2_666 ?
O44 Na45 Cd1 58.96(7) 2_666 2_666 ?
O36 Na45 Cd1 51.56(7) 2_666 2_666 ?
O28 Na45 Cd1 70.65(6) 2_666 2_666 ?
O25 Na45 Cd1 134.60(7) . 2_666 ?
O28 Na45 Cd1 157.30(7) . 2_666 ?
Na45 Na45 Cd1 115.21(5) 2_666 2_666 ?
C26 O28 Na45 147.8(2) . 2_666 ?
C26 O28 Na45 118.9(2) . . ?
Na45 O28 Na45 93.33(9) 2_666 . ?
C24 O25 C25 106.7(3) . . ?
C24 O25 Na45 134.1(3) . . ?
C25 O25 Na45 117.6(2) . . ?
C42 O44 Na45 146.3(2) . 2_666 ?
C34 O36 Na45 163.9(3) . 2_666 ?
C39 O38 C37 105.3(4) . . ?
C29 O33 C32 104.3(16) . . ?
O33A C29 C30A 110.1(12) . . ?
O33 C29 C30 109.1(12) . . ?
O33 C29 C34 129.7(10) . . ?
O33A C29 C34 123.6(8) . . ?
C30A C29 C34 126.1(14) . . ?
C30 C29 C34 121.1(15) . . ?
C14 C9 C10 117.9(3) . . ?
C14 C9 P8 123.3(3) . . ?
C10 C9 P8 118.8(3) . . ?
C41 C37 O38 111.2(3) . . ?
C41 C37 C42 132.3(4) . . ?
O38 C37 C42 116.3(3) . . ?
C20 C15 C16 118.7(3) . . ?
C20 C15 P8 123.5(3) . . ?
C16 C15 P8 117.8(3) . . ?
C7 C2 C3 118.5(3) . . ?
C7 C2 P8 117.8(3) . . ?
C3 C2 P8 123.6(3) . . ?
C31 C30 C29 111(2) . . ?
C31 C30 H30 124.6 . . ?
C29 C30 H30 124.6 . . ?
C19 C20 C15 120.9(3) . . ?
C19 C20 H20 119.6 . . ?
C15 C20 H20 119.6 . . ?
C13 C14 C9 121.2(3) . . ?
C13 C14 H14 119.4 . . ?
C9 C14 H14 119.4 . . ?
O44 C42 C37 119.3(3) . . ?
O44 C42 S43 124.0(3) . . ?
C37 C42 S43 116.7(3) . . ?
C4 C3 C2 120.5(4) . . ?
C4 C3 H3 119.8 . . ?
C2 C3 H3 119.8 . . ?
O28 C26 C25 119.0(3) . . ?
O28 C26 S27 126.3(3) . . ?
C25 C26 S27 114.7(3) . . ?
O36 C34 C29 119.7(4) . . ?
O36 C34 S35 122.4(3) . . ?
C29 C34 S35 117.9(3) . . ?
C18 C19 C20 119.7(4) . . ?
C18 C19 H19 120.1 . . ?
C20 C19 H19 120.1 . . ?
C17 C16 C15 120.0(3) . . ?
C17 C16 H16 120.0 . . ?
C15 C16 H16 120.0 . . ?
C6 C7 C2 120.6(4) . . ?
C6 C7 H7 119.7 . . ?
C2 C7 H7 119.7 . . ?
C19 C18 C17 120.1(4) . . ?
C19 C18 H18 120.0 . . ?
C17 C18 H18 120.0 . . ?
C12 C13 C14 119.8(4) . . ?
C12 C13 H13 120.1 . . ?
C14 C13 H13 120.1 . . ?
C4 C5 C6 120.1(4) . . ?
C4 C5 H5 120.0 . . ?
C6 C5 H5 120.0 . . ?
C11 C10 C9 120.7(4) . . ?
C11 C10 H10 119.6 . . ?
C9 C10 H10 119.6 . . ?
C37 C41 C40 104.8(4) . . ?
C37 C41 H41 127.6 . . ?
C40 C41 H41 127.6 . . ?
C13 C12 C11 120.0(4) . . ?
C13 C12 H12 120.0 . . ?
C11 C12 H12 120.0 . . ?
C7 C6 C5 119.9(4) . . ?
C7 C6 H6 120.1 . . ?
C5 C6 H6 120.1 . . ?
C16 C17 C18 120.6(4) . . ?
C16 C17 H17 119.7 . . ?
C18 C17 H17 119.7 . . ?
C5 C4 C3 120.4(4) . . ?
C5 C4 H4 119.8 . . ?
C3 C4 H4 119.8 . . ?
C12 C11 C10 120.4(4) . . ?
C12 C11 H11 119.8 . . ?
C10 C11 H11 119.8 . . ?
C39 C40 C41 106.1(4) . . ?
C39 C40 H40 126.9 . . ?
C41 C40 H40 126.9 . . ?
C23 C24 O25 110.8(4) . . ?
C23 C24 H24 124.6 . . ?
O25 C24 H24 124.6 . . ?
C25 C22 C23 107.4(4) . . ?
C25 C22 H22 126.3 . . ?
C23 C22 H22 126.3 . . ?
C31 C32 O33 108(2) . . ?
C31 C32 H32 125.9 . . ?
O33 C32 H32 125.9 . . ?
C24 C23 C22 106.8(4) . . ?
C24 C23 H23 126.6 . . ?
C22 C23 H23 126.6 . . ?
C30 C31 C32 106(3) . . ?
C30 C31 H31 126.9 . . ?
C32 C31 H31 126.9 . . ?
C40 C39 O38 112.5(5) . . ?
C40 C39 H39 123.7 . . ?
O38 C39 H39 123.7 . . ?
C22 C25 O25 108.3(3) . . ?
C22 C25 C26 136.2(3) . . ?
O25 C25 C26 115.5(3) . . ?
C8 C1 H1A 109.5 . . ?
C8 C1 H1B 109.5 . . ?
H1A C1 H1B 109.5 . . ?
C8 C1 H1C 109.5 . . ?
H1A C1 H1C 109.5 . . ?
H1B C1 H1C 109.5 . . ?
C1E C8 C1A 119.6(7) . . ?
C1E C8 C1 122.7(11) . . ?
C1A C8 C1 117.6(11) . . ?
C1B C1A C8 119.6(7) . . ?
C1B C1A H1AA 120.2 . . ?
C8 C1A H1AA 120.2 . . ?
C1A C1B C1C 120.8(8) . . ?
C1A C1B H1BA 119.6 . . ?
C1C C1B H1BA 119.6 . . ?
C1D C1C C1B 119.8(7) . . ?
C1D C1C H1CA 120.1 . . ?
C1B C1C H1CA 120.1 . . ?
C1C C1D C1E 118.8(7) . . ?
C1C C1D H1D 120.6 . . ?
C1E C1D H1D 120.6 . . ?
C8 C1E C1D 121.1(7) . . ?
C8 C1E H1E 119.4 . . ?
C1D C1E H1E 119.4 . . ?
C29 C30A C31A 109(2) . . ?
C29 C30A H30A 125.5 . . ?
C31A C30A H30A 125.5 . . ?
C32A C31A C30A 106(2) . . ?
C32A C31A H31A 126.8 . . ?
C30A C31A H31A 126.8 . . ?
C31A C32A O33A 110.4(19) . . ?
C31A C32A H32A 124.8 . . ?
O33A C32A H32A 124.8 . . ?
C29 O33A C32A 103.5(13) . . ?

loop_
_geom_bond_atom_site_label_1
_geom_bond_atom_site_label_2
_geom_bond_distance
_geom_bond_site_symmetry_2
_geom_bond_publ_flag
Cd1 S27 2.5166(10) . ?
Cd1 S43 2.5178(10) . ?
Cd1 S35 2.5562(10) . ?
Cd1 P8 2.7335(8) . ?
Cd1 Na45 3.6579(12) 2_666 ?
P8 C9 1.813(3) . ?
P8 C2 1.814(3) . ?
P8 C15 1.817(3) . ?
S27 C26 1.705(3) . ?
S35 C34 1.707(4) . ?
S43 C42 1.715(4) . ?
Na45 O44 2.215(3) 2_666 ?
Na45 O36 2.217(3) 2_666 ?
Na45 O28 2.287(2) 2_666 ?
Na45 O25 2.353(3) . ?
Na45 O28 2.394(2) . ?
Na45 Na45 3.406(2) 2_666 ?
O28 C26 1.247(3) . ?
O25 C24 1.361(4) . ?
O25 C25 1.362(4) . ?
O44 C42 1.230(4) . ?
O36 C34 1.225(4) . ?
O38 C39 1.344(5) . ?
O38 C37 1.360(4) . ?
O33 C29 1.32(2) . ?
O33 C32 1.45(3) . ?
C29 O33A 1.340(18) . ?
C29 C30A 1.35(3) . ?
C29 C30 1.35(3) . ?
C29 C34 1.454(5) . ?
C9 C14 1.388(4) . ?
C9 C10 1.388(4) . ?
C37 C41 1.339(4) . ?
C37 C42 1.455(5) . ?
C15 C20 1.381(4) . ?
C15 C16 1.392(4) . ?
C2 C7 1.380(5) . ?
C2 C3 1.381(4) . ?
C30 C31 1.33(3) . ?
C30 H30 0.9300 . ?
C20 C19 1.378(4) . ?
C20 H20 0.9300 . ?
C14 C13 1.378(5) . ?
C14 H14 0.9300 . ?
C3 C4 1.377(5) . ?
C3 H3 0.9300 . ?
C26 C25 1.454(4) . ?
C19 C18 1.368(5) . ?
C19 H19 0.9300 . ?
C16 C17 1.371(4) . ?
C16 H16 0.9300 . ?
C7 C6 1.376(5) . ?
C7 H7 0.9300 . ?
C18 C17 1.374(5) . ?
C18 H18 0.9300 . ?
C13 C12 1.370(5) . ?
C13 H13 0.9300 . ?
C5 C4 1.354(5) . ?
C5 C6 1.376(6) . ?
C5 H5 0.9300 . ?
C10 C11 1.373(5) . ?
C10 H10 0.9300 . ?
C41 C40 1.446(6) . ?
C41 H41 0.9300 . ?
C12 C11 1.372(5) . ?
C12 H12 0.9300 . ?
C6 H6 0.9300 . ?
C17 H17 0.9300 . ?
C4 H4 0.9300 . ?
C11 H11 0.9300 . ?
C40 C39 1.305(6) . ?
C40 H40 0.9300 . ?
C24 C23 1.296(5) . ?
C24 H24 0.9300 . ?
C22 C25 1.340(5) . ?
C22 C23 1.410(5) . ?
C22 H22 0.9300 . ?
C32 C31 1.336(17) . ?
C32 H32 0.9300 . ?
C23 H23 0.9300 . ?
C31 H31 0.9300 . ?
C39 H39 0.9300 . ?
C1 C8 1.486(14) . ?
C1 H1A 0.9600 . ?
C1 H1B 0.9600 . ?
C1 H1C 0.9600 . ?
C8 C1E 1.364(7) . ?
C8 C1A 1.372(7) . ?
C1A C1B 1.361(7) . ?
C1A H1AA 0.9300 . ?
C1B C1C 1.374(7) . ?
C1B H1BA 0.9300 . ?
C1C C1D 1.369(7) . ?
C1C H1CA 0.9300 . ?
C1D C1E 1.377(7) . ?
C1D H1D 0.9300 . ?
C1E H1E 0.9300 . ?
C30A C31A 1.36(3) . ?
C30A H30A 0.9300 . ?
C31A C32A 1.322(14) . ?
C31A H31A 0.9300 . ?
C32A O33A 1.42(2) . ?
C32A H32A 0.9300 . ?

loop_
_geom_torsion_atom_site_label_1
_geom_torsion_atom_site_label_2
_geom_torsion_atom_site_label_3
_geom_torsion_atom_site_label_4
_geom_torsion
_geom_torsion_site_symmetry_1
_geom_torsion_site_symmetry_2
_geom_torsion_site_symmetry_3
_geom_torsion_site_symmetry_4
_geom_torsion_publ_flag
C32 O33 C29 C30 6(3) . . . . ?
C32 O33 C29 C34 -175.9(19) . . . . ?
C2 P8 C9 C14 102.3(3) . . . . ?
C15 P8 C9 C14 -7.0(3) . . . . ?
Cd1 P8 C9 C14 -130.4(2) . . . . ?
C2 P8 C9 C10 -79.8(3) . . . . ?
C15 P8 C9 C10 171.0(3) . . . . ?
Cd1 P8 C9 C10 47.6(3) . . . . ?
C39 O38 C37 C41 -0.9(4) . . . . ?
C39 O38 C37 C42 175.5(3) . . . . ?
C9 P8 C15 C20 97.9(3) . . . . ?
C2 P8 C15 C20 -12.3(3) . . . . ?
Cd1 P8 C15 C20 -138.6(2) . . . . ?
C9 P8 C15 C16 -80.6(3) . . . . ?
C2 P8 C15 C16 169.2(2) . . . . ?
Cd1 P8 C15 C16 43.0(3) . . . . ?
C9 P8 C2 C7 175.9(3) . . . . ?
C15 P8 C2 C7 -74.9(3) . . . . ?
Cd1 P8 C2 C7 49.8(3) . . . . ?
C9 P8 C2 C3 -4.1(3) . . . . ?
C15 P8 C2 C3 105.0(3) . . . . ?
Cd1 P8 C2 C3 -130.2(2) . . . . ?
O33 C29 C30 C31 1(4) . . . . ?
C34 C29 C30 C31 -177(3) . . . . ?
C16 C15 C20 C19 0.8(5) . . . . ?
P8 C15 C20 C19 -177.7(3) . . . . ?
C10 C9 C14 C13 0.0(5) . . . . ?
P8 C9 C14 C13 178.0(3) . . . . ?
Na45 O44 C42 C37 -100.9(5) 2_666 . . . ?
Na45 O44 C42 S43 77.1(5) 2_666 . . . ?
C41 C37 C42 O44 174.3(4) . . . . ?
O38 C37 C42 O44 -1.2(5) . . . . ?
C41 C37 C42 S43 -3.8(5) . . . . ?
O38 C37 C42 S43 -179.3(2) . . . . ?
Cd1 S43 C42 O44 -10.7(3) . . . . ?
Cd1 S43 C42 C37 167.4(2) . . . . ?
C7 C2 C3 C4 1.4(5) . . . . ?
P8 C2 C3 C4 -178.6(3) . . . . ?
Na45 O28 C26 C25 173.6(3) 2_666 . . . ?
Na45 O28 C26 C25 -6.0(4) . . . . ?
Na45 O28 C26 S27 -6.8(6) 2_666 . . . ?
Na45 O28 C26 S27 173.68(17) . . . . ?
Cd1 S27 C26 O28 10.9(3) . . . . ?
Cd1 S27 C26 C25 -169.5(2) . . . . ?
Na45 O36 C34 C29 -94.9(10) 2_666 . . . ?
Na45 O36 C34 S35 85.1(10) 2_666 . . . ?
O33 C29 C34 O36 163(2) . . . . ?
O33A C29 C34 O36 -11.4(12) . . . . ?
C30A C29 C34 O36 173(2) . . . . ?
C30 C29 C34 O36 -19.1(17) . . . . ?
O33 C29 C34 S35 -17(2) . . . . ?
O33A C29 C34 S35 168.7(12) . . . . ?
C30A C29 C34 S35 -6(2) . . . . ?
C30 C29 C34 S35 161.0(16) . . . . ?
Cd1 S35 C34 O36 7.7(3) . . . . ?
Cd1 S35 C34 C29 -172.4(3) . . . . ?
C15 C20 C19 C18 0.6(5) . . . . ?
C20 C15 C16 C17 -1.7(5) . . . . ?
P8 C15 C16 C17 176.9(3) . . . . ?
C3 C2 C7 C6 -1.6(5) . . . . ?
P8 C2 C7 C6 178.3(3) . . . . ?
C20 C19 C18 C17 -1.1(6) . . . . ?
C9 C14 C13 C12 0.3(5) . . . . ?
C14 C9 C10 C11 -0.8(5) . . . . ?
P8 C9 C10 C11 -178.9(3) . . . . ?
O38 C37 C41 C40 1.3(4) . . . . ?
C42 C37 C41 C40 -174.3(4) . . . . ?
C14 C13 C12 C11 0.3(6) . . . . ?
C2 C7 C6 C5 0.7(6) . . . . ?
C4 C5 C6 C7 0.4(7) . . . . ?
C15 C16 C17 C18 1.2(5) . . . . ?
C19 C18 C17 C16 0.1(6) . . . . ?
C6 C5 C4 C3 -0.6(6) . . . . ?
C2 C3 C4 C5 -0.3(6) . . . . ?
C13 C12 C11 C10 -1.1(6) . . . . ?
C9 C10 C11 C12 1.4(6) . . . . ?
C37 C41 C40 C39 -1.3(5) . . . . ?
C25 O25 C24 C23 -0.2(5) . . . . ?
Na45 O25 C24 C23 -164.7(3) . . . . ?
C29 O33 C32 C31 -11(4) . . . . ?
O25 C24 C23 C22 0.1(6) . . . . ?
C25 C22 C23 C24 0.0(6) . . . . ?
C29 C30 C31 C32 -8(5) . . . . ?
O33 C32 C31 C30 12(5) . . . . ?
C41 C40 C39 O38 0.8(6) . . . . ?
C37 O38 C39 C40 0.0(6) . . . . ?
C23 C22 C25 O25 -0.1(5) . . . . ?
C23 C22 C25 C26 178.1(4) . . . . ?
C24 O25 C25 C22 0.2(4) . . . . ?
Na45 O25 C25 C22 167.7(3) . . . . ?
C24 O25 C25 C26 -178.5(3) . . . . ?
Na45 O25 C25 C26 -11.0(4) . . . . ?
O28 C26 C25 C22 -166.9(5) . . . . ?
S27 C26 C25 C22 13.5(6) . . . . ?
O28 C26 C25 O25 11.3(5) . . . . ?
S27 C26 C25 O25 -168.4(2) . . . . ?
C1E C8 C1A C1B -0.5(17) . . . . ?
C1 C8 C1A C1B 179.9(11) . . . . ?
C8 C1A C1B C1C 3.2(16) . . . . ?
C1A C1B C1C C1D -6(2) . . . . ?
C1B C1C C1D C1E 6(3) . . . . ?
C1A C8 C1E C1D 1(2) . . . . ?
C1 C8 C1E C1D -179.8(15) . . . . ?
C1C C1D C1E C8 -3(3) . . . . ?
O33A C29 C30A C31A 3(4) . . . . ?
C34 C29 C30A C31A 178(2) . . . . ?
C29 C30A C31A C32A 3(4) . . . . ?
C30A C31A C32A O33A -7(4) . . . . ?
C30A C29 O33A C32A -7(3) . . . . ?
C34 C29 O33A C32A 177.7(17) . . . . ?
C31A C32A O33A C29 9(3) . . . . ?
